data_1546537
loop_
_publ_author_name
'Chen, Yongdong'
'Zhang, Chaolei'
'Caoping, Yang'
'Zhang, Jiangwei'
'zheng, Kai'
'Fang, Qihua'
'Li, Gao'

_publ_section_title
;
 Waugh type [CoMo9O32]6- cluster with atomically dispersed Co3+ derives
 from Anderson type [CoMo6O24]3- for photocatalytic oxygen molecule
 activation
;
_journal_name_full Nanoscale
_journal_paper_doi 10.1039/C7NR04373B
_journal_year 2017
_chemical_formula_moiety 'Co H8 Mo6 O24, 8(H2 O), (H4 N)'
_chemical_formula_sum 'Co H28 Mo6 N O32'
_chemical_formula_weight 1188.78
_chemical_name_systematic
;
 ?
;
_space_group_crystal_system monoclinic
_space_group_IT_number 14
_space_group_name_Hall '-P 2ybc'
_space_group_name_H-M_alt 'P 1 21/c 1'
_symmetry_space_group_name_Hall '-P 2ybc'
_symmetry_space_group_name_H-M 'P 1 21/c 1'
_atom_sites_solution_hydrogens mixed
_audit_creation_date 2017-05-15
_audit_creation_method
;
Olex2 1.2
(compiled 2016.02.19 svn.r3266 for OlexSys, GUI svn.r5155)
;
_cell_angle_alpha 90
_cell_angle_beta 99.86(3)
_cell_angle_gamma 90
_cell_formula_units_Z 2
_cell_length_a 11.432(2)
_cell_length_b 10.997(2)
_cell_length_c 11.725(2)
_cell_measurement_reflns_used 3293
_cell_measurement_temperature 293(2)
_cell_measurement_theta_max 26.000
_cell_measurement_theta_min 3.302
_cell_volume 1452.3(5)
_computing_molecular_graphics 'Olex2 (Dolomanov et al., 2009)'
_computing_publication_material 'Olex2 (Dolomanov et al., 2009)'
_computing_structure_refinement 'ShelXL (Sheldrick, 2015)'
_diffrn_ambient_temperature 293(2)
_diffrn_detector_area_resol_mean 16.0971
_diffrn_measured_fraction_theta_full 0.998
_diffrn_measured_fraction_theta_max 0.995
_diffrn_measurement_device_type 'Xcalibur, Eos, Gemini'
_diffrn_measurement_method '\w scans'
_diffrn_radiation_type MoK\a
_diffrn_radiation_wavelength 0.71073
_diffrn_reflns_av_R_equivalents 0.0897
_diffrn_reflns_av_unetI/netI 0.0820
_diffrn_reflns_Laue_measured_fraction_full 0.998
_diffrn_reflns_Laue_measured_fraction_max 0.995
_diffrn_reflns_limit_h_max 14
_diffrn_reflns_limit_h_min -14
_diffrn_reflns_limit_k_max 14
_diffrn_reflns_limit_k_min -13
_diffrn_reflns_limit_l_max 15
_diffrn_reflns_limit_l_min -15
_diffrn_reflns_number 13481
_diffrn_reflns_point_group_measured_fraction_full 0.998
_diffrn_reflns_point_group_measured_fraction_max 0.995
_diffrn_reflns_theta_full 25.242
_diffrn_reflns_theta_max 27.430
_diffrn_reflns_theta_min 3.302
_exptl_absorpt_coefficient_mu 3.179
_exptl_absorpt_correction_T_max 0.530
_exptl_absorpt_correction_T_min 0.237
_exptl_absorpt_correction_type multi-scan
_exptl_crystal_colour green
_exptl_crystal_density_diffrn 2.755
_exptl_crystal_density_method 'not measured'
_exptl_crystal_description block
_exptl_crystal_F_000 1162
_exptl_crystal_size_max 0.5
_exptl_crystal_size_mid 0.4
_exptl_crystal_size_min 0.2
_refine_diff_density_max 1.087
_refine_diff_density_min -1.074
_refine_diff_density_rms 0.207
_refine_ls_extinction_coef 0.0094(10)
_refine_ls_extinction_expression Fc^*^=kFc[1+0.001xFc^2^\l^3^/sin(2\q)]^-1/4^
_refine_ls_extinction_method SHELXL
_refine_ls_goodness_of_fit_ref 1.026
_refine_ls_hydrogen_treatment mixed
_refine_ls_matrix_type full
_refine_ls_number_parameters 221
_refine_ls_number_reflns 3293
_refine_ls_number_restraints 32
_refine_ls_restrained_S_all 1.021
_refine_ls_R_factor_all 0.0617
_refine_ls_R_factor_gt 0.0588
_refine_ls_shift/su_max 0.000
_refine_ls_shift/su_mean 0.000
_refine_ls_structure_factor_coef Fsqd
_refine_ls_weighting_details 'w=1/[\s^2^(Fo^2^)+(0.0757P)^2^+7.8400P] where P=(Fo^2^+2Fc^2^)/3'
_refine_ls_weighting_scheme calc
_refine_ls_wR_factor_gt 0.1064
_refine_ls_wR_factor_ref 0.1184
_reflns_Friedel_coverage 0.000
_reflns_number_gt 3060
_reflns_number_total 3293
_reflns_threshold_expression 'I > 2\s(I)'
_cod_data_source_file c7nr04373b2.cif
_cod_data_source_block compound2
_cod_original_cell_volume 1452.2(5)
_cod_database_code 1546537
_shelxl_version_number 2013-4
_shelx_space_group_comment
;
The symmetry employed for this shelxl refinement is uniquely defined
by the following loop, which should always be used as a source of
symmetry information in preference to the above space-group names.
They are only intended as comments.
;
_olex2_refinement_description
;
1. Fixed Uiso
 At 1.2 times of:
  All O(H) groups
 At 1.5 times of:
  All N(H,H) groups, All O(H,H) groups
2. Restrained distances
 O6-H6
 0.9 with sigma of 0.02
 H2A-H2B \\sim H2A-H2C \\sim H2A-H2D \\sim H2B-H2C \\sim H2B-H2D \\sim H2C-H2D
 with sigma of 0.02
3.a Free rotating group:
 O1(H1A,H1B), O15(H15A,H15B), N2(H2A,H2B), O13(H13A,H13B), O14(H14A,H14B)
3.b Ternary CH refined with riding coordinates:
 O2(H2), O3(H3), O0AA(H0AA)
;

loop_
_space_group_symop_operation_xyz
'x, y, z'
'-x, y+1/2, -z+1/2'
'-x, -y, -z'
'x, -y-1/2, z-1/2'

loop_
_atom_site_label
_atom_site_type_symbol
_atom_site_fract_x
_atom_site_fract_y
_atom_site_fract_z
_atom_site_U_iso_or_equiv
_atom_site_adp_type
_atom_site_occupancy
_atom_site_site_symmetry_order
_atom_site_calc_flag
_atom_site_refinement_flags_posn
_atom_site_refinement_flags_adp
_atom_site_refinement_flags_occupancy
_atom_site_disorder_assembly
_atom_site_disorder_group
Co1 Co 0.0000 0.0000 0.0000 0.0156(3) Uani 1 2 d S T P . .
Mo3 Mo -0.15844(5) -0.23377(5) 0.06938(5) 0.0227(2) Uani 1 1 d . . . . .
Mo1 Mo -0.13557(5) 0.24532(4) -0.12043(4) 0.0221(2) Uani 1 1 d . . . . .
Mo2 Mo -0.29498(5) 0.01514(5) -0.04726(5) 0.0243(2) Uani 1 1 d . . . . .
O2 O -0.1205(4) 0.1099(4) 0.0306(3) 0.0182(8) Uani 1 1 d . . . . .
H2 H -0.1136 0.1430 0.1091 0.022 Uiso 1 1 calc R . . . .
O5 O -0.2540(4) -0.0926(4) 0.0842(4) 0.0264(9) Uani 1 1 d . . . . .
O3 O 0.1307(4) 0.0986(4) 0.0730(3) 0.0192(8) Uani 1 1 d . . . . .
H3 H 0.1280 0.1308 0.1504 0.023 Uiso 1 1 calc R . . . .
O11 O -0.2547(5) -0.3194(5) -0.0254(4) 0.0385(12) Uani 1 1 d . . . . .
O12 O -0.1567(5) -0.2949(5) 0.2046(4) 0.0364(12) Uani 1 1 d . . . . .
O6 O 0.0132(4) 0.3059(4) -0.0345(4) 0.0241(9) Uani 1 1 d D . . . .
H6 H 0.025(7) 0.376(4) 0.006(6) 0.029 Uiso 1 1 d DR . . . .
O7 O -0.1295(5) 0.3020(5) -0.2553(4) 0.0360(11) Uani 1 1 d . . . . .
O9 O -0.3928(5) -0.0713(5) -0.1400(5) 0.0415(13) Uani 1 1 d . . . . .
O1 O 0.0055(4) 0.1031(4) -0.1310(3) 0.0193(8) Uani 1 1 d . . . . .
H0AA H 0.0043 0.0633 -0.2059 0.03(2) Uiso 1 1 calc R . . . .
O4 O -0.2443(4) 0.1145(4) -0.1659(4) 0.0270(10) Uani 1 1 d . . . . .
O8 O -0.2245(5) 0.3443(5) -0.0605(5) 0.0364(11) Uani 1 1 d . . . . .
O10 O -0.3793(5) 0.1164(5) 0.0146(5) 0.0399(12) Uani 1 1 d . . . . .
O16 O -0.0158(10) 0.0415(6) -0.3481(5) 0.081(3) Uani 1 1 d . . . A 2
H1A H 0.0527 0.0733 -0.3416 0.121 Uiso 1 1 d G . . A 2
H1B H -0.0198 -0.0198 -0.3928 0.121 Uiso 1 1 d G . . A 2
O15 O -0.3320(8) -0.5395(8) 0.1100(6) 0.068(2) Uani 1 1 d . . . . .
H15A H -0.3216 -0.5779 0.1739 0.102 Uiso 1 1 d G . . . .
H15B H -0.3247 -0.4636 0.1231 0.102 Uiso 1 1 d G . . . .
N1 N -0.3568(9) -0.0125(9) 0.2685(8) 0.063(2) Uani 1 1 d . . . . .
H2A H -0.3021 -0.0353 0.2325 0.095 Uiso 1 1 d DG . . . .
H2B H -0.3921 -0.0744 0.2896 0.095 Uiso 1 1 d DG . . . .
O13 O -0.5085(10) -0.2068(11) 0.2963(14) 0.117(4) Uani 1 1 d . . . . .
H13A H -0.5089 -0.2770 0.3267 0.176 Uiso 1 1 d G . . . .
H13B H -0.4395 -0.1914 0.2822 0.176 Uiso 1 1 d G . . . .
O14 O -0.4938(10) -0.3397(12) 0.0881(14) 0.140(5) Uani 1 1 d . . . B 2
H14A H -0.4857 -0.4165 0.0862 0.209 Uiso 1 1 d G . . B 2
H14B H -0.4631 -0.3075 0.0342 0.209 Uiso 1 1 d G . . B 2
H2C H -0.400(11) 0.039(9) 0.236(14) 2(3) Uiso 1 1 d D . . . .
H2D H -0.317(12) 0.019(12) 0.336(10) 0.14(7) Uiso 1 1 d D . . . .

loop_
_atom_site_aniso_label
_atom_site_aniso_U_11
_atom_site_aniso_U_22
_atom_site_aniso_U_33
_atom_site_aniso_U_23
_atom_site_aniso_U_13
_atom_site_aniso_U_12
Co1 0.0248(6) 0.0083(5) 0.0135(5) 0.0002(4) 0.0029(4) 0.0000(4)
Mo3 0.0326(4) 0.0142(3) 0.0216(3) 0.00334(17) 0.0051(2) -0.0039(2)
Mo1 0.0328(4) 0.0134(3) 0.0196(3) 0.00397(17) 0.0034(2) 0.00454(19)
Mo2 0.0257(3) 0.0220(3) 0.0247(3) 0.00243(19) 0.0029(2) 0.0003(2)
O2 0.027(2) 0.0116(18) 0.0166(18) 0.0000(14) 0.0041(15) 0.0039(15)
O5 0.031(2) 0.024(2) 0.025(2) 0.0046(17) 0.0082(18) 0.0009(18)
O3 0.028(2) 0.0146(19) 0.0149(18) -0.0011(14) 0.0018(15) -0.0030(16)
O11 0.048(3) 0.027(3) 0.040(3) 0.001(2) 0.006(2) -0.009(2)
O12 0.051(3) 0.027(3) 0.036(3) 0.010(2) 0.017(2) -0.001(2)
O6 0.040(2) 0.0094(19) 0.023(2) -0.0015(15) 0.0046(18) 0.0013(17)
O7 0.053(3) 0.029(3) 0.026(2) 0.0104(19) 0.006(2) 0.005(2)
O9 0.040(3) 0.044(3) 0.037(3) 0.006(2) -0.003(2) -0.011(2)
O1 0.031(2) 0.0127(19) 0.0145(17) 0.0025(14) 0.0060(15) 0.0000(16)
O4 0.034(2) 0.023(2) 0.023(2) 0.0066(17) -0.0001(18) 0.0007(19)
O8 0.042(3) 0.026(3) 0.042(3) 0.001(2) 0.008(2) 0.011(2)
O10 0.038(3) 0.040(3) 0.045(3) 0.003(2) 0.015(2) 0.007(2)
O16 0.197(10) 0.020(3) 0.028(3) -0.003(2) 0.029(5) -0.005(4)
O15 0.080(5) 0.086(6) 0.038(3) 0.004(3) 0.008(3) 0.012(5)
N1 0.081(6) 0.064(6) 0.049(5) -0.020(4) 0.021(4) -0.005(5)
O13 0.094(7) 0.070(7) 0.180(12) 0.054(7) 0.004(8) 0.025(6)
O14 0.079(7) 0.102(9) 0.218(15) 0.056(10) -0.033(8) 0.008(6)

loop_
_atom_type_symbol
_atom_type_description
_atom_type_scat_dispersion_real
_atom_type_scat_dispersion_imag
_atom_type_scat_source
Co Co 0.3494 0.9721 'International Tables Vol C Tables 4.2.6.8 and 6.1.1.4'
H H 0.0000 0.0000 'International Tables Vol C Tables 4.2.6.8 and 6.1.1.4'
Mo Mo -1.6832 0.6857 'International Tables Vol C Tables 4.2.6.8 and 6.1.1.4'
N N 0.0061 0.0033 'International Tables Vol C Tables 4.2.6.8 and 6.1.1.4'
O O 0.0106 0.0060 'International Tables Vol C Tables 4.2.6.8 and 6.1.1.4'

loop_
_geom_angle_atom_site_label_1
_geom_angle_atom_site_label_2
_geom_angle_atom_site_label_3
_geom_angle
_geom_angle_site_symmetry_1
_geom_angle_site_symmetry_3
O2 Co1 O2 180.0 3 .
O2 Co1 O3 95.14(18) . .
O2 Co1 O3 84.86(18) 3 .
O2 Co1 O3 84.86(18) . 3
O2 Co1 O3 95.14(18) 3 3
O2 Co1 O1 95.74(17) 3 .
O2 Co1 O1 84.26(17) 3 3
O2 Co1 O1 95.74(17) . 3
O2 Co1 O1 84.26(17) . .
O3 Co1 O3 180.0 . 3
O1 Co1 O3 83.89(17) . .
O1 Co1 O3 83.89(17) 3 3
O1 Co1 O3 96.11(17) 3 .
O1 Co1 O3 96.11(17) . 3
O1 Co1 O1 180.0 . 3
O5 Mo3 O3 72.24(16) . 3
O5 Mo3 O6 150.06(18) . 3
O5 Mo3 O1 83.09(18) . 3
O11 Mo3 O5 101.0(2) . .
O11 Mo3 O3 92.2(2) . 3
O11 Mo3 O12 106.8(3) . .
O11 Mo3 O6 96.7(2) . 3
O11 Mo3 O1 157.9(2) . 3
O12 Mo3 O5 98.6(2) . .
O12 Mo3 O3 160.4(2) . 3
O12 Mo3 O6 99.1(2) . 3
O12 Mo3 O1 93.8(2) . 3
O6 Mo3 O3 83.22(16) 3 3
O6 Mo3 O1 71.82(16) 3 3
O1 Mo3 O3 68.23(14) 3 3
O6 Mo1 O2 83.03(16) . .
O6 Mo1 O1 72.34(16) . .
O7 Mo1 O2 159.8(2) . .
O7 Mo1 O6 100.6(2) . .
O7 Mo1 O1 93.4(2) . .
O7 Mo1 O4 98.2(2) . .
O7 Mo1 O8 105.5(3) . .
O1 Mo1 O2 68.56(14) . .
O4 Mo1 O2 71.80(16) . .
O4 Mo1 O6 150.62(18) . .
O4 Mo1 O1 84.27(18) . .
O8 Mo1 O2 93.8(2) . .
O8 Mo1 O6 95.6(2) . .
O8 Mo1 O1 159.3(2) . .
O8 Mo1 O4 100.9(2) . .
O2 Mo2 O3 68.23(14) . 3
O5 Mo2 O2 83.46(17) . .
O5 Mo2 O3 71.51(17) . 3
O9 Mo2 O2 159.2(2) . .
O9 Mo2 O5 102.0(2) . .
O9 Mo2 O3 94.2(2) . 3
O9 Mo2 O4 95.8(2) . .
O9 Mo2 O10 106.1(3) . .
O4 Mo2 O2 71.51(16) . .
O4 Mo2 O5 148.94(19) . .
O4 Mo2 O3 82.08(17) . 3
O10 Mo2 O2 92.9(2) . .
O10 Mo2 O5 97.9(2) . .
O10 Mo2 O3 158.9(2) . 3
O10 Mo2 O4 101.4(2) . .
Co1 O2 Mo1 103.08(17) . .
Co1 O2 Mo2 104.06(17) . .
Co1 O2 H2 117.8 . .
Mo1 O2 H2 117.8 . .
Mo2 O2 Mo1 92.41(14) . .
Mo2 O2 H2 117.8 . .
Mo3 O5 Mo2 119.0(2) . .
Co1 O3 Mo3 103.58(16) . 3
Co1 O3 Mo2 102.86(17) . 3
Co1 O3 H3 118.0 . .
Mo3 O3 Mo2 92.24(15) 3 3
Mo3 O3 H3 118.0 3 .
Mo2 O3 H3 118.0 3 .
Mo3 O6 H6 114(5) 3 .
Mo1 O6 Mo3 117.0(2) . 3
Mo1 O6 H6 127(5) . .
Co1 O1 Mo3 104.30(18) . 3
Co1 O1 Mo1 104.08(17) . .
Co1 O1 H0AA 117.2 . .
Mo3 O1 H0AA 117.2 3 .
Mo1 O1 Mo3 93.55(15) . 3
Mo1 O1 H0AA 117.2 . .
Mo1 O4 Mo2 118.9(2) . .
H1A O16 H1B 109.5 . .
H15A O15 H15B 109.5 . .
H2A N1 H2B 109.5 . .
H2A N1 H2C 114.7 . .
H2A N1 H2D 104.2 . .
H2B N1 H2C 114.7 . .
H2B N1 H2D 104.1 . .
H2C N1 H2D 108(3) . .
H13A O13 H13B 109.4 . .
H14A O14 H14B 109.4 . .

loop_
_geom_bond_atom_site_label_1
_geom_bond_atom_site_label_2
_geom_bond_distance
_geom_bond_site_symmetry_2
Co1 O2 1.912(4) 3
Co1 O2 1.912(4) .
Co1 O3 1.925(4) 3
Co1 O3 1.925(4) .
Co1 O1 1.918(4) 3
Co1 O1 1.918(4) .
Mo3 O5 1.923(5) .
Mo3 O3 2.297(4) 3
Mo3 O11 1.706(5) .
Mo3 O12 1.718(5) .
Mo3 O6 1.946(5) 3
Mo3 O1 2.283(4) 3
Mo1 O2 2.297(4) .
Mo1 O6 1.940(5) .
Mo1 O7 1.712(5) .
Mo1 O1 2.265(4) .
Mo1 O4 1.916(5) .
Mo1 O8 1.719(5) .
Mo2 O2 2.297(4) .
Mo2 O5 1.937(4) .
Mo2 O3 2.319(4) 3
Mo2 O9 1.709(5) .
Mo2 O4 1.934(4) .
Mo2 O10 1.712(5) .
O2 H2 0.9800 .
O3 Mo3 2.297(4) 3
O3 Mo2 2.319(4) 3
O3 H3 0.9800 .
O6 Mo3 1.946(5) 3
O6 H6 0.90(2) .
O1 Mo3 2.283(4) 3
O1 H0AA 0.9800 .
O16 H1A 0.8499 .
O16 H1B 0.8502 .
O15 H15A 0.8502 .
O15 H15B 0.8500 .
N1 H2A 0.8496 .
N1 H2B 0.8493 .
N1 H2C 0.80(7) .
N1 H2D 0.91(9) .
O13 H13A 0.8502 .
O13 H13B 0.8503 .
O14 H14A 0.8503 .
O14 H14B 0.8503 .
